data_7216188
loop_
_publ_author_name
'Ballie, Laura'
'Farrugia, Louis J.'
'MacNicol, David D.'
'MacSween, Ross'

_publ_section_title
;
 2,7-di-p-Chlorobenzoylnaphtho[2?3?-4 : 5]thiepin: a conformationally
 flexible new host molecule showing solvatochromic effects
;
_journal_issue 58
_journal_name_full CrystEngComm
_journal_page_first 326
_journal_paper_doi 10.1039/b414315a
_journal_volume 6
_journal_year 2004
_chemical_compound_source 'synthesis as described'
_chemical_formula_moiety 'C28 H16 Cl2 O2 S'
_chemical_formula_sum 'C28 H16 Cl2 O2 S'
_chemical_formula_weight 487.37
_chemical_name_systematic
;
?
;
_space_group_IT_number 14
_symmetry_cell_setting monoclinic
_symmetry_Int_Tables_number 14
_symmetry_space_group_name_Hall '-P 2yab'
_symmetry_space_group_name_H-M 'P 1 21/a 1'
_atom_sites_solution_hydrogens geom
_atom_sites_solution_primary direct
_atom_sites_solution_secondary difmap
_audit_conform_dict_location ftp://ftp.iucr.org/pub/cif_core.dic
_audit_conform_dict_name cif_core.dic
_audit_conform_dict_version 2.3
_audit_creation_date 2004-03-08T16:27:37-00:00
_audit_creation_method 'WinGX routine CIF_UPDATE'
_cell_angle_alpha 90
_cell_angle_beta 99.564(3)
_cell_angle_gamma 90
_cell_formula_units_Z 4
_cell_length_a 13.9910(13)
_cell_length_b 10.2442(8)
_cell_length_c 15.5461(13)
_cell_measurement_reflns_used 5303
_cell_measurement_temperature 150(2)
_cell_measurement_theta_max 30.034
_cell_measurement_theta_min 2.19
_cell_measurement_wavelength 0.71073
_cell_volume 2197.2(3)
_computing_cell_refinement 'HKL Scalepack (Otwinowski & Minor 1997)'
_computing_data_collection 'Collect (Nonius BV, 1997-2000)'
_computing_data_reduction 'HKL Denzo and Scalepack (Otwinowski & Minor 1997)'
_computing_molecular_graphics 'Ortep-3 for Windows (Farrugia, 1997)'
_computing_publication_material 'WinGX publication routines (Farrugia, 1999)'
_computing_structure_refinement 'SHELXL-97 (Sheldrick, 1997)'
_computing_structure_solution 'SHELXS-86 (Sheldrick, 1986)'
_diffrn_ambient_temperature 150(2)
_diffrn_detector 'CCD plate'
_diffrn_detector_area_resol_mean 9
_diffrn_measured_fraction_theta_full 0.996
_diffrn_measured_fraction_theta_max 0.996
_diffrn_measurement_device '95mm CCD camera on \k-goniostat'
_diffrn_measurement_device_type KappaCCD
_diffrn_measurement_method 'CCD rotation images, thick slices'
_diffrn_orient_matrix_type 'by Nonius Collect from scalepack cell'
_diffrn_orient_matrix_UB_11 0.588179E-1
_diffrn_orient_matrix_UB_12 -0.246627E-1
_diffrn_orient_matrix_UB_13 0.426907E-1
_diffrn_orient_matrix_UB_21 -0.422453E-1
_diffrn_orient_matrix_UB_22 -0.27774E-1
_diffrn_orient_matrix_UB_23 0.426435E-1
_diffrn_orient_matrix_UB_31 -0.30717E-2
_diffrn_orient_matrix_UB_32 -0.902734E-1
_diffrn_orient_matrix_UB_33 -0.24783E-1
_diffrn_radiation_monochromator graphite
_diffrn_radiation_probe x-ray
_diffrn_radiation_type MoK\a
_diffrn_radiation_wavelength 0.71073
_diffrn_reflns_av_R_equivalents 0.041
_diffrn_reflns_av_unetI/netI 0.0363
_diffrn_reflns_limit_h_max 19
_diffrn_reflns_limit_h_min -19
_diffrn_reflns_limit_k_max 14
_diffrn_reflns_limit_k_min -11
_diffrn_reflns_limit_l_max 21
_diffrn_reflns_limit_l_min -21
_diffrn_reflns_number 5040
_diffrn_reflns_reduction_process
;
Scaled and merged with SORTAV
R.H. Blessing, (1987) Cryst. Rev. 1, 3-58
R.H. Blessing, (1989) J. Appl. Cryst. 22, 396-397
;
_diffrn_reflns_theta_full 27.51
_diffrn_reflns_theta_max 27.51
_diffrn_reflns_theta_min 2.39
_diffrn_source 'Enraf Nonius FR590'
_exptl_absorpt_coefficient_mu 0.416
_exptl_absorpt_correction_T_max 0.955
_exptl_absorpt_correction_T_min 0.873
_exptl_absorpt_correction_type gaussian
_exptl_absorpt_process_details
;
P. Coppens, L. Leiserowitz, D Rabinovich, Acta Cryst.
(1965), 18, 1035-1038
;
_exptl_crystal_colour orange
_exptl_crystal_density_diffrn 1.473
_exptl_crystal_density_method 'not measured'
_exptl_crystal_description prism
_exptl_crystal_F_000 1000
_exptl_crystal_size_max 0.51
_exptl_crystal_size_mid 0.29
_exptl_crystal_size_min 0.11
_refine_diff_density_max 0.284
_refine_diff_density_min -0.28
_refine_diff_density_rms 0.074
_refine_ls_extinction_method none
_refine_ls_goodness_of_fit_ref 1.111
_refine_ls_hydrogen_treatment mixed
_refine_ls_matrix_type full
_refine_ls_number_parameters 298
_refine_ls_number_reflns 5040
_refine_ls_number_restraints 0
_refine_ls_restrained_S_all 1.111
_refine_ls_R_factor_all 0.0548
_refine_ls_R_factor_gt 0.0383
_refine_ls_shift/su_max 0.001
_refine_ls_shift/su_mean 0
_refine_ls_structure_factor_coef Fsqd
_refine_ls_weighting_details 'calc w=1/[\s^2^(Fo^2^)+(0.0541P)^2^+0.8037P] where P=(Fo^2^+2Fc^2^)/3'
_refine_ls_weighting_scheme calc
_refine_ls_wR_factor_gt 0.1025
_refine_ls_wR_factor_ref 0.1099
_reflns_number_gt 4060
_reflns_number_total 5040
_reflns_threshold_expression >2sigma(I)
_cod_data_source_file b414315a.txt
_cod_data_source_block unsolvated
_cod_original_sg_symbol_H-M 'P 21/a'
_cod_database_code 7216188

loop_
_symmetry_equiv_pos_as_xyz
'x, y, z'
'-x+1/2, y+1/2, -z'
'-x, -y, -z'
'x-1/2, -y-1/2, z'

loop_
_atom_site_label
_atom_site_type_symbol
_atom_site_fract_x
_atom_site_fract_y
_atom_site_fract_z
_atom_site_U_iso_or_equiv
_atom_site_adp_type
_atom_site_occupancy
_atom_site_symmetry_multiplicity
_atom_site_calc_flag
_atom_site_refinement_flags
C2 C 0.19021(12) 0.39040(16) 0.05054(12) 0.0197(4) Uani 1 1 d .
C3 C 0.13097(12) 0.33256(16) -0.01543(12) 0.0200(4) Uani 1 1 d .
H3 H 0.1098 0.2475 -0.0032 0.024 Uiso 1 1 calc R
C4 C 0.09448(12) 0.38100(17) -0.10286(11) 0.0194(4) Uani 1 1 d .
C5 C 0.06722(12) 0.51431(17) -0.12323(12) 0.0201(4) Uani 1 1 d .
C6 C 0.07180(13) 0.62017(16) -0.05939(12) 0.0207(4) Uani 1 1 d .
H6 H 0.0204 0.6817 -0.0703 0.025 Uiso 1 1 calc R
C7 C 0.13730(12) 0.64346(16) 0.01195(12) 0.0202(4) Uani 1 1 d .
C8 C 0.02532(13) 0.54490(17) -0.20729(12) 0.0236(4) Uani 1 1 d .
H8 H 0.004 0.6319 -0.2197 0.028 Uiso 1 1 calc R
C9 C 0.01265(13) 0.45324(17) -0.27565(12) 0.0226(4) Uani 1 1 d .
C10 C -0.02902(14) 0.48543(19) -0.36239(13) 0.0290(4) Uani 1 1 d .
H10 H -0.0465 0.5733 -0.3768 0.035 Uiso 1 1 calc R
C11 C -0.04438(15) 0.3912(2) -0.42563(13) 0.0318(4) Uani 1 1 d .
H11 H -0.0731 0.4138 -0.4834 0.038 Uiso 1 1 calc R
C12 C -0.01755(14) 0.2604(2) -0.40509(13) 0.0304(4) Uani 1 1 d .
H12 H -0.028 0.1957 -0.4494 0.036 Uiso 1 1 calc R
C13 C 0.02308(13) 0.22629(18) -0.32250(13) 0.0259(4) Uani 1 1 d .
H13 H 0.0409 0.138 -0.3098 0.031 Uiso 1 1 calc R
C14 C 0.03912(12) 0.32124(17) -0.25526(12) 0.0219(4) Uani 1 1 d .
C15 C 0.07715(12) 0.28865(17) -0.16851(12) 0.0213(4) Uani 1 1 d .
H15 H 0.0915 0.1998 -0.1544 0.026 Uiso 1 1 calc R
C16 C 0.20952(13) 0.32127(17) 0.13674(12) 0.0223(4) Uani 1 1 d .
C17 C 0.29940(13) 0.34680(17) 0.20085(12) 0.0226(4) Uani 1 1 d .
C18 C 0.29621(14) 0.3245(2) 0.28883(13) 0.0296(4) Uani 1 1 d .
H18 H 0.2368 0.2998 0.3062 0.036 Uiso 1 1 calc R
C19 C 0.37857(15) 0.3378(2) 0.35113(13) 0.0329(5) Uani 1 1 d .
H19 H 0.376 0.3245 0.4112 0.039 Uiso 1 1 calc R
C20 C 0.46489(14) 0.37103(18) 0.32401(13) 0.0263(4) Uani 1 1 d .
C21 C 0.47026(14) 0.39357(17) 0.23749(13) 0.0247(4) Uani 1 1 d .
H21 H 0.5302 0.4164 0.2204 0.03 Uiso 1 1 calc R
C22 C 0.38651(13) 0.38235(16) 0.17557(12) 0.0219(4) Uani 1 1 d .
H22 H 0.3889 0.399 0.1159 0.026 Uiso 1 1 calc R
C23 C 0.12510(12) 0.76571(17) 0.06360(12) 0.0216(4) Uani 1 1 d .
C24 C 0.17087(12) 0.78168(17) 0.15657(12) 0.0219(4) Uani 1 1 d .
C25 C 0.18962(13) 0.90944(18) 0.18687(13) 0.0255(4) Uani 1 1 d .
H25 H 0.1781 0.9804 0.1472 0.031 Uiso 1 1 calc R
C26 C 0.22465(14) 0.9333(2) 0.27376(14) 0.0302(4) Uani 1 1 d .
H26 H 0.2384 1.0199 0.294 0.036 Uiso 1 1 calc R
C27 C 0.23936(14) 0.8288(2) 0.33103(13) 0.0305(4) Uani 1 1 d .
C28 C 0.22232(14) 0.7016(2) 0.30301(13) 0.0294(4) Uani 1 1 d .
H28 H 0.2336 0.6311 0.3432 0.035 Uiso 1 1 calc R
C29 C 0.18864(13) 0.67842(18) 0.21569(13) 0.0243(4) Uani 1 1 d .
H29 H 0.1774 0.5913 0.1956 0.029 Uiso 1 1 calc R
Cl1 Cl 0.56988(4) 0.38392(6) 0.40128(3) 0.03979(15) Uani 1 1 d .
Cl2 Cl 0.27805(4) 0.85870(7) 0.44164(4) 0.04581(17) Uani 1 1 d .
O30 O 0.07508(10) 0.85417(12) 0.02735(9) 0.0278(3) Uani 1 1 d .
O31 O 0.15002(10) 0.24235(13) 0.15454(9) 0.0297(3) Uani 1 1 d .
S1 S 0.24317(3) 0.54632(4) 0.03864(3) 0.02120(12) Uani 1 1 d .

loop_
_atom_site_aniso_label
_atom_site_aniso_U_11
_atom_site_aniso_U_22
_atom_site_aniso_U_33
_atom_site_aniso_U_23
_atom_site_aniso_U_13
_atom_site_aniso_U_12
C2 0.0197(8) 0.0159(8) 0.0233(9) 0.0019(7) 0.0032(7) 0.0014(6)
C3 0.0202(8) 0.0163(8) 0.0237(9) 0.0013(7) 0.0041(7) 0.0012(6)
C4 0.0181(8) 0.0211(8) 0.0188(9) 0.0000(7) 0.0023(7) -0.0003(6)
C5 0.0194(8) 0.0193(8) 0.0219(9) 0.0003(7) 0.0040(7) -0.0014(6)
C6 0.0221(8) 0.0177(8) 0.0227(9) 0.0018(7) 0.0049(7) 0.0014(7)
C7 0.0212(8) 0.0171(8) 0.0232(9) 0.0014(7) 0.0061(7) -0.0006(6)
C8 0.0266(9) 0.0171(8) 0.0264(10) 0.0011(7) 0.0025(7) -0.0003(7)
C9 0.0234(8) 0.0229(9) 0.0212(9) 0.0023(7) 0.0029(7) -0.0046(7)
C10 0.0365(10) 0.0265(9) 0.0225(10) 0.0038(8) 0.0008(8) -0.0031(8)
C11 0.0387(11) 0.0358(11) 0.0197(10) 0.0032(8) 0.0011(8) -0.0063(9)
C12 0.0349(10) 0.0333(10) 0.0228(10) -0.0073(8) 0.0046(8) -0.0055(8)
C13 0.0287(9) 0.0237(9) 0.0251(10) -0.0030(8) 0.0035(8) -0.0006(7)
C14 0.0202(8) 0.0229(9) 0.0228(9) -0.0007(7) 0.0045(7) -0.0021(7)
C15 0.0202(8) 0.0193(8) 0.0241(9) 0.0003(7) 0.0031(7) 0.0004(7)
C16 0.0245(9) 0.0177(8) 0.0239(10) -0.0007(7) 0.0022(7) 0.0023(7)
C17 0.0265(9) 0.0192(8) 0.0206(9) 0.0007(7) -0.0002(7) 0.0028(7)
C18 0.0269(9) 0.0363(11) 0.0252(10) 0.0049(8) 0.0032(8) -0.0022(8)
C19 0.0365(11) 0.0408(11) 0.0200(10) 0.0061(9) 0.0009(8) -0.0051(9)
C20 0.0277(9) 0.0244(9) 0.0236(10) 0.0010(7) -0.0047(8) -0.0007(7)
C21 0.0265(9) 0.0199(9) 0.0275(10) -0.0005(7) 0.0034(7) 0.0013(7)
C22 0.0269(9) 0.0187(8) 0.0199(9) -0.0001(7) 0.0032(7) 0.0027(7)
C23 0.0226(8) 0.0194(8) 0.0238(10) -0.0010(7) 0.0066(7) -0.0020(7)
C24 0.0211(8) 0.0227(9) 0.0226(10) -0.0017(7) 0.0061(7) -0.0002(7)
C25 0.0257(9) 0.0237(9) 0.0285(10) -0.0029(8) 0.0085(8) 0.0013(7)
C26 0.0281(10) 0.0301(10) 0.0325(11) -0.0127(8) 0.0058(8) -0.0015(8)
C27 0.0238(9) 0.0435(12) 0.0243(10) -0.0090(9) 0.0047(8) -0.0002(8)
C28 0.0273(9) 0.0363(11) 0.0246(10) 0.0026(8) 0.0040(8) 0.0024(8)
C29 0.0250(9) 0.0241(9) 0.0246(10) -0.0004(7) 0.0059(7) 0.0006(7)
Cl1 0.0339(3) 0.0517(3) 0.0291(3) 0.0069(2) -0.0085(2) -0.0074(2)
Cl2 0.0395(3) 0.0692(4) 0.0263(3) -0.0142(3) -0.0017(2) 0.0028(3)
O30 0.0358(7) 0.0211(6) 0.0253(7) 0.0002(5) 0.0019(6) 0.0067(6)
O31 0.0311(7) 0.0285(7) 0.0282(8) 0.0069(6) 0.0009(6) -0.0060(6)
S1 0.0202(2) 0.0175(2) 0.0253(2) 0.00055(17) 0.00203(17) -0.00056(16)

loop_
_atom_type_symbol
_atom_type_description
_atom_type_scat_dispersion_real
_atom_type_scat_dispersion_imag
_atom_type_scat_source
C C 0.0033 0.0016 'International Tables Vol C Tables 4.2.6.8 and 6.1.1.4'
H H 0 0 'International Tables Vol C Tables 4.2.6.8 and 6.1.1.4'
Cl Cl 0.1484 0.1585 'International Tables Vol C Tables 4.2.6.8 and 6.1.1.4'
O O 0.0106 0.006 'International Tables Vol C Tables 4.2.6.8 and 6.1.1.4'
S S 0.1246 0.1234 'International Tables Vol C Tables 4.2.6.8 and 6.1.1.4'

loop_
_exptl_crystal_face_index_h
_exptl_crystal_face_index_k
_exptl_crystal_face_index_l
_exptl_crystal_face_perp_dist
0 0 -1 0.072
0 0 1 0.038
-1 0 0 0.116
1 0 0 0.178
1 -1 0 0.116
-1 1 0 0.154
-1 6 0 0.183
1 1 0 0.231

loop_
_geom_angle_atom_site_label_1
_geom_angle_atom_site_label_2
_geom_angle_atom_site_label_3
_geom_angle
C3 C2 C16 118.05(15)
C3 C2 S1 121.99(14)
C16 C2 S1 119.95(13)
C2 C3 C4 129.61(16)
C2 C3 H3 115.2
C4 C3 H3 115.2
C15 C4 C5 118.64(16)
C15 C4 C3 116.52(15)
C5 C4 C3 124.57(16)
C8 C5 C4 118.71(16)
C8 C5 C6 116.02(16)
C4 C5 C6 125.00(16)
C7 C6 C5 129.86(16)
C7 C6 H6 115.1
C5 C6 H6 115.1
C6 C7 C23 117.75(15)
C6 C7 S1 121.59(14)
C23 C7 S1 120.23(13)
C5 C8 C9 123.05(16)
C5 C8 H8 118.5
C9 C8 H8 118.5
C8 C9 C10 122.96(17)
C8 C9 C14 118.05(17)
C10 C9 C14 118.93(17)
C11 C10 C9 120.69(18)
C11 C10 H10 119.7
C9 C10 H10 119.7
C10 C11 C12 120.13(19)
C10 C11 H11 119.9
C12 C11 H11 119.9
C13 C12 C11 120.68(18)
C13 C12 H12 119.7
C11 C12 H12 119.7
C12 C13 C14 120.63(18)
C12 C13 H13 119.7
C14 C13 H13 119.7
C15 C14 C13 122.19(17)
C15 C14 C9 118.83(16)
C13 C14 C9 118.94(17)
C4 C15 C14 122.52(16)
C4 C15 H15 118.7
C14 C15 H15 118.7
O31 C16 C17 119.59(17)
O31 C16 C2 119.03(16)
C17 C16 C2 121.38(16)
C22 C17 C18 119.52(17)
C22 C17 C16 122.57(17)
C18 C17 C16 117.74(17)
C19 C18 C17 120.78(18)
C19 C18 H18 119.6
C17 C18 H18 119.6
C18 C19 C20 118.54(19)
C18 C19 H19 120.7
C20 C19 H19 120.7
C21 C20 C19 121.95(17)
C21 C20 Cl1 118.94(15)
C19 C20 Cl1 119.11(15)
C20 C21 C22 118.99(18)
C20 C21 H21 120.5
C22 C21 H21 120.5
C17 C22 C21 120.20(18)
C17 C22 H22 119.9
C21 C22 H22 119.9
O30 C23 C24 119.10(16)
O30 C23 C7 118.36(16)
C24 C23 C7 122.53(15)
C29 C24 C25 118.92(17)
C29 C24 C23 123.81(16)
C25 C24 C23 117.08(16)
C26 C25 C24 120.73(18)
C26 C25 H25 119.6
C24 C25 H25 119.6
C25 C26 C27 118.83(18)
C25 C26 H26 120.6
C27 C26 H26 120.6
C28 C27 C26 121.79(19)
C28 C27 Cl2 119.08(17)
C26 C27 Cl2 119.12(16)
C29 C28 C27 118.97(19)
C29 C28 H28 120.5
C27 C28 H28 120.5
C28 C29 C24 120.74(18)
C28 C29 H29 119.6
C24 C29 H29 119.6
C7 S1 C2 100.45(8)

loop_
_geom_bond_atom_site_label_1
_geom_bond_atom_site_label_2
_geom_bond_distance
C2 C3 1.344(2)
C2 C16 1.500(3)
C2 S1 1.7833(17)
C3 C4 1.457(2)
C3 H3 0.95
C4 C15 1.383(2)
C4 C5 1.439(2)
C5 C8 1.377(3)
C5 C6 1.464(2)
C6 C7 1.338(3)
C6 H6 0.95
C7 C23 1.513(2)
C7 S1 1.7755(17)
C8 C9 1.407(3)
C8 H8 0.95
C9 C10 1.416(3)
C9 C14 1.424(2)
C10 C11 1.369(3)
C10 H10 0.95
C11 C12 1.414(3)
C11 H11 0.95
C12 C13 1.361(3)
C12 H12 0.95
C13 C14 1.418(3)
C13 H13 0.95
C14 C15 1.405(3)
C15 H15 0.95
C16 O31 1.225(2)
C16 C17 1.492(2)
C17 C22 1.390(3)
C17 C18 1.395(3)
C18 C19 1.383(3)
C18 H18 0.95
C19 C20 1.386(3)
C19 H19 0.95
C20 C21 1.379(3)
C20 Cl1 1.7413(19)
C21 C22 1.392(3)
C21 H21 0.95
C22 H22 0.95
C23 O30 1.224(2)
C23 C24 1.489(3)
C24 C29 1.396(3)
C24 C25 1.401(3)
C25 C26 1.380(3)
C25 H25 0.95
C26 C27 1.386(3)
C26 H26 0.95
C27 C28 1.382(3)
C27 Cl2 1.742(2)
C28 C29 1.382(3)
C28 H28 0.95
C29 H29 0.95

loop_
_geom_torsion_atom_site_label_1
_geom_torsion_atom_site_label_2
_geom_torsion_atom_site_label_3
_geom_torsion_atom_site_label_4
_geom_torsion
C16 C2 C3 C4 175.05(17)
S1 C2 C3 C4 -3.5(3)
C2 C3 C4 C15 148.84(18)
C2 C3 C4 C5 -37.3(3)
C15 C4 C5 C8 -0.3(2)
C3 C4 C5 C8 -174.02(16)
C15 C4 C5 C6 173.54(16)
C3 C4 C5 C6 -0.2(3)
C8 C5 C6 C7 -148.86(19)
C4 C5 C6 C7 37.2(3)
C5 C6 C7 C23 177.21(17)
C5 C6 C7 S1 4.7(3)
C4 C5 C8 C9 -3.6(3)
C6 C5 C8 C9 -177.97(16)
C5 C8 C9 C10 -178.93(17)
C5 C8 C9 C14 4.0(3)
C8 C9 C10 C11 -176.58(18)
C14 C9 C10 C11 0.5(3)
C9 C10 C11 C12 -0.8(3)
C10 C11 C12 C13 0.5(3)
C11 C12 C13 C14 0.2(3)
C12 C13 C14 C15 177.29(17)
C12 C13 C14 C9 -0.4(3)
C8 C9 C14 C15 -0.5(2)
C10 C9 C14 C15 -177.68(16)
C8 C9 C14 C13 177.34(16)
C10 C9 C14 C13 0.1(3)
C5 C4 C15 C14 3.7(3)
C3 C4 C15 C14 177.99(16)
C13 C14 C15 C4 178.91(17)
C9 C14 C15 C4 -3.4(3)
C3 C2 C16 O31 -24.4(3)
S1 C2 C16 O31 154.23(14)
C3 C2 C16 C17 155.61(17)
S1 C2 C16 C17 -25.8(2)
O31 C16 C17 C22 149.59(18)
C2 C16 C17 C22 -30.4(2)
O31 C16 C17 C18 -25.7(3)
C2 C16 C17 C18 154.28(17)
C22 C17 C18 C19 0.3(3)
C16 C17 C18 C19 175.71(18)
C17 C18 C19 C20 -1.4(3)
C18 C19 C20 C21 1.4(3)
C18 C19 C20 Cl1 -178.29(16)
C19 C20 C21 C22 -0.1(3)
Cl1 C20 C21 C22 179.53(13)
C18 C17 C22 C21 1.0(3)
C16 C17 C22 C21 -174.21(16)
C20 C21 C22 C17 -1.1(3)
C6 C7 C23 O30 -20.1(2)
S1 C7 C23 O30 152.53(14)
C6 C7 C23 C24 159.47(17)
S1 C7 C23 C24 -27.9(2)
O30 C23 C24 C29 148.53(18)
C7 C23 C24 C29 -31.0(3)
O30 C23 C24 C25 -26.3(2)
C7 C23 C24 C25 154.21(16)
C29 C24 C25 C26 -0.3(3)
C23 C24 C25 C26 174.77(16)
C24 C25 C26 C27 -1.2(3)
C25 C26 C27 C28 1.7(3)
C25 C26 C27 Cl2 -176.96(14)
C26 C27 C28 C29 -0.8(3)
Cl2 C27 C28 C29 177.92(14)
C27 C28 C29 C24 -0.8(3)
C25 C24 C29 C28 1.3(3)
C23 C24 C29 C28 -173.43(17)
C6 C7 S1 C2 -60.85(16)
C23 C7 S1 C2 126.86(14)
C3 C2 S1 C7 60.40(16)
C16 C2 S1 C7 -118.17(14)
